data_1548132
loop_
_publ_author_name
'Sharpe, Helen R.'
'Geer, Ana M.'
'Blundell, Toby J.'
'Hastings, Fiona R.'
'Fay, Michael W.'
'Rance, Graham A.'
'Lewis, William'
'Blake, Alexander J.'
'Kays, Deborah L.'

_publ_section_title
;
 Dehydrocoupling of dimethylamine--borane promoted by manganese(ii)
 m-terphenyl complexes
;
_journal_issue 1
_journal_name_full 'Catalysis Science &amp; Technology'
_journal_page_first 229
_journal_paper_doi 10.1039/C7CY02086D
_journal_volume 8
_journal_year 2018
_chemical_absolute_configuration ad
_chemical_formula_moiety 'C44 H42 Mn'
_chemical_formula_sum 'C44 H42 Mn'
_chemical_formula_weight 625.71
_space_group_crystal_system tetragonal
_space_group_IT_number 78
_space_group_name_Hall 'P 4cw'
_space_group_name_H-M_alt 'P 43'
_symmetry_space_group_name_Hall 'P 4cw'
_symmetry_space_group_name_H-M 'P 43'
_atom_sites_solution_hydrogens geom
_atom_sites_solution_primary direct
_audit_creation_date 2017-04-26
_audit_creation_method
;
Olex2 1.2
(compiled 2017.03.28 svn.r3405 for OlexSys, GUI svn.r5335)
;
_audit_update_record
;
2017-10-06 deposited with the CCDC.
2017-11-20 downloaded from the CCDC.
;
_cell_angle_alpha 90
_cell_angle_beta 90
_cell_angle_gamma 90
_cell_formula_units_Z 4
_cell_length_a 10.52378(8)
_cell_length_b 10.52378(8)
_cell_length_c 30.7376(4)
_cell_measurement_reflns_used 26735
_cell_measurement_temperature 120(2)
_cell_measurement_theta_max 73.7070
_cell_measurement_theta_min 2.8752
_cell_volume 3404.19(6)
_computing_cell_refinement 'CrysAlisPro 1.171.38.43 (Rigaku OD, 2015)'
_computing_data_collection 'CrysAlisPro 1.171.38.43 (Rigaku OD, 2015)'
_computing_data_reduction 'CrysAlisPro 1.171.38.43 (Rigaku OD, 2015)'
_computing_molecular_graphics 'Olex2 (Dolomanov et al., 2009)'
_computing_publication_material 'Olex2 (Dolomanov et al., 2009)'
_computing_structure_refinement 'ShelXL (Sheldrick, 2015)'
_computing_structure_solution 'ShelXS (Sheldrick, 2008)'
_diffrn_ambient_environment N~2~
_diffrn_ambient_temperature 120(2)
_diffrn_crystal_treatment 'flash frozen in gaseous N2'
_diffrn_detector 'CCD area detector'
_diffrn_detector_area_resol_mean 4.2207
_diffrn_detector_type 'Agilent Diffraction Titan S2 detector'
_diffrn_measured_fraction_theta_full 1.000
_diffrn_measured_fraction_theta_max 0.995
_diffrn_measurement_details
;
List of Runs (angles in degrees, time in seconds):

  # Type    Start    End  Width  t~exp~   \w     \q     \k     \f   Frames
#--------------------------------------------------------------------------
  1  \w    -50.00  27.00   1.00    5.00    --  -43.31  38.00-150.00   77
  2  \w    -50.00  27.00   1.00    5.00    --  -43.31  38.00-180.00   77
  3  \w    -50.00  27.00   1.00    5.00    --  -43.31  38.00 120.00   77
  4  \w     34.00  98.00   1.00   20.00    --  103.00 -45.00-120.00   64
  5  \w     30.00  91.00   1.00   20.00    --  103.00 -30.00-180.00   61
  6  \w     30.00  91.00   1.00   20.00    --  103.00 -30.00 120.00   61
  7  \w     30.00  91.00   1.00   20.00    --  103.00 -30.00 -60.00   61
  8  \w     34.00 128.00   1.00   20.00    --  103.00 -61.00   0.00   94
  9  \w     19.00 113.00   1.00    5.00    --   43.31  57.00 150.00   94
 10  \w     13.00 115.00   1.00    5.00    --   43.31  77.00  30.00  102
 11  \w     67.00 178.00   1.00   20.00    --  103.00  15.00 -60.00  111
 12  \w     67.00 178.00   1.00   20.00    --  103.00  15.00-180.00  111
 13  \w     80.00 176.00   1.00   20.00    --  103.00  30.00  60.00   96
 14  \w     22.00 109.00   1.00   20.00    --  103.00 -94.00-180.00   87
 15  \w    -96.00  -2.00   1.00    5.00    --  -43.31 125.00 -90.00   94
 16  \w     13.00 115.00   1.00    5.00    --   43.31  77.00-120.00  102
 17  \w     80.00 172.00   1.00   20.00    --  103.00  45.00   0.00   92
 18  \w     31.00 103.00   1.00   20.00    --  103.00-125.00  30.00   72
 19  \w     78.00 172.00   1.00   20.00    --  103.00  61.00-150.00   94
;
_diffrn_measurement_device '\k-geometry diffractometer'
_diffrn_measurement_device_type 'SuperNova, Titan S2'
_diffrn_measurement_method '\w scans'
_diffrn_measurement_specimen_support 'MiTeGen micromount'
_diffrn_orient_matrix_type 'CrysAlisPro convention (1999,Acta A55,543-557)'
_diffrn_orient_matrix_UB_11 -0.1126995000
_diffrn_orient_matrix_UB_12 -0.0932795000
_diffrn_orient_matrix_UB_13 -0.0017590000
_diffrn_orient_matrix_UB_21 -0.0232892000
_diffrn_orient_matrix_UB_22 0.0202326000
_diffrn_orient_matrix_UB_23 0.0489907000
_diffrn_orient_matrix_UB_31 -0.0904907000
_diffrn_orient_matrix_UB_32 0.1109794000
_diffrn_orient_matrix_UB_33 -0.0104342000
_diffrn_radiation_collimation 'focusing mirrors'
_diffrn_radiation_monochromator mirror
_diffrn_radiation_probe x-ray
_diffrn_radiation_type CuK\a
_diffrn_radiation_wavelength 1.54184
_diffrn_radiation_wavelength_determination fundamental
_diffrn_radiation_xray_symbol K-L~2,3~
_diffrn_reflns_av_R_equivalents 0.0309
_diffrn_reflns_av_unetI/netI 0.0168
_diffrn_reflns_Laue_measured_fraction_full 1.000
_diffrn_reflns_Laue_measured_fraction_max 0.995
_diffrn_reflns_limit_h_max 12
_diffrn_reflns_limit_h_min -13
_diffrn_reflns_limit_k_max 13
_diffrn_reflns_limit_k_min -12
_diffrn_reflns_limit_l_max 38
_diffrn_reflns_limit_l_min -38
_diffrn_reflns_number 37850
_diffrn_reflns_point_group_measured_fraction_full 1.000
_diffrn_reflns_point_group_measured_fraction_max 0.988
_diffrn_reflns_theta_full 67.684
_diffrn_reflns_theta_max 73.833
_diffrn_reflns_theta_min 4.201
_diffrn_source 'microfocus sealed tube'
_diffrn_source_current 0.8
_diffrn_source_power 0.04
_diffrn_source_target Cu
_diffrn_source_type 'Agilent Diffraction microfocus tube'
_diffrn_source_voltage 50
_exptl_absorpt_coefficient_mu 3.359
_exptl_absorpt_correction_T_max 0.630
_exptl_absorpt_correction_T_min 0.512
_exptl_absorpt_correction_type gaussian
_exptl_absorpt_process_details
;
CrysAlisPro 1.171.38.43 (Rigaku Oxford Diffraction, 2015)
Numerical absorption correction based on gaussian integration over
            a multifaceted crystal model
Empirical absorption correction using spherical harmonics,
 implemented in SCALE3 ABSPACK scaling algorithm.
;
_exptl_crystal_colour 'clear colourless'
_exptl_crystal_colour_lustre clear
_exptl_crystal_colour_primary colourless
_exptl_crystal_density_diffrn 1.221
_exptl_crystal_description block
_exptl_crystal_F_000 1324
_exptl_crystal_size_max 0.257
_exptl_crystal_size_mid 0.248
_exptl_crystal_size_min 0.185
_refine_diff_density_max 0.204
_refine_diff_density_min -0.296
_refine_diff_density_rms 0.032
_refine_ls_abs_structure_details
;
 Classical Flack method preferred over Parsons because s.u. lower.
;
_refine_ls_abs_structure_Flack 0.003(3)
_refine_ls_extinction_method none
_refine_ls_goodness_of_fit_ref 1.067
_refine_ls_hydrogen_treatment constr
_refine_ls_matrix_type full
_refine_ls_number_parameters 414
_refine_ls_number_reflns 6818
_refine_ls_number_restraints 1
_refine_ls_restrained_S_all 1.067
_refine_ls_R_factor_all 0.0376
_refine_ls_R_factor_gt 0.0372
_refine_ls_shift/su_max 0.001
_refine_ls_shift/su_mean 0.000
_refine_ls_structure_factor_coef Fsqd
_refine_ls_weighting_details 'w=1/[\s^2^(Fo^2^)+(0.0766P)^2^+0.4323P] where P=(Fo^2^+2Fc^2^)/3'
_refine_ls_weighting_scheme calc
_refine_ls_wR_factor_gt 0.0995
_refine_ls_wR_factor_ref 0.0999
_reflns_Friedel_coverage 0.947
_reflns_Friedel_fraction_full 1.000
_reflns_Friedel_fraction_max 0.980
_reflns_number_gt 6732
_reflns_number_total 6818
_reflns_threshold_expression 'I > 2\s(I)'
_cod_data_source_file c7cy02086d2.cif
_cod_data_source_block mnhrsn
_cod_depositor_comments 'Adding full bibliography for 1548132.cif.'
_cod_original_cell_volume 3404.19(7)
_cod_database_code 1548132
_nottingham_internal_coll_name MNHRSN
_nottingham_internal_coll_number 16826
_nottingham_internal_coll_client HRS/DLK
_nottingham_internal_coll_type custom
_nottingham_internal_coll_frame_method '\w scans'
_nottingham_internal_coll_frame_time '20.00, 5.00'
_nottingham_internal_coll_frame_width 1.00
_nottingham_internal_coll_user pcxhrs
_nottingham_internal_coll_date 19/01/2017
_nottingham_internal_coll_location NOTTS
_nottingham_internal_coll_instrument 'GVA, PL13110002'
_nottingham_internal_process_date 20/01/2017
_nottingham_internal_process_user pcxhrs
_nottingham_internal_solution_date 13/03/2017
_nottingham_internal_solution_user pcxhrs
_nottingham_internal_refinement_date 13/03/2017
_nottingham_internal_refinement_user pcxhrs
_nottingham_internal_self_archive_date 13/03/2017
_nottingham_internal_self_validation_date 13/03/2017
_nottingham_internal_self_validation_user pcxhrs
_nottingham_internal_validation_date 26/4/2017
_nottingham_internal_validation_user pczwl
_nottingham_internal_archive_date 26/4/2017
_shelx_shelxl_version_number 2016/6
_chemical_oxdiff_formula 'C44 H42 Mn'
_chemical_oxdiff_usercomment 'MNHRSN #16826 GVA-1162 IN FOLMBIN FILM ON MICROMOUNT FOR HRS/DLK'
_shelx_space_group_comment
;
The symmetry employed for this shelxl refinement is uniquely defined
by the following loop, which should always be used as a source of
symmetry information in preference to the above space-group names.
They are only intended as comments.
;
_reflns_odcompleteness_completeness 99.97
_reflns_odcompleteness_iscentric 1
_reflns_odcompleteness_theta 66.97
_olex2_refinement_description
;
1. Fixed Uiso
 At 1.2 times of:
  All C(H) groups
 At 1.5 times of:
  All C(H,H,H) groups
2.a Aromatic/amide H refined with riding coordinates:
 C3(H3), C4(H4), C5(H5), C9(H9), C10(H10), C11(H11), C17(H17), C18(H18),
 C19(H19), C25(H25), C26(H26), C27(H27), C31(H31), C32(H32), C33(H33), C39(H39),
  C40(H40), C41(H41)
2.b Idealised Me refined as rotating group:
 C13(H13A,H13B,H13C), C14(H14A,H14B,H14C), C21(H21A,H21B,H21C), C22(H22A,H22B,
 H22C), C35(H35A,H35B,H35C), C36(H36A,H36B,H36C), C43(H43A,H43B,H43C), C44(H44A,
 H44B,H44C)
;
_olex2_date_sample_data_collection 2017-01-20
_olex2_date_sample_submission 2017-01-19
_olex2_exptl_crystal_mounting_method 'in fomblin film on a micromount'
_olex2_submission_original_sample_id HS514
_olex2_submission_special_instructions 'No special instructions were received'
_oxdiff_exptl_absorpt_empirical_details
;
Empirical correction (ABSPACK) includes:
- Absorption correction using spherical harmonics
- Frame scaling
;
_oxdiff_exptl_absorpt_empirical_full_max 1.500
_oxdiff_exptl_absorpt_empirical_full_min 0.683

loop_
_space_group_symop_operation_xyz
'x, y, z'
'-y, x, z+3/4'
'-x, -y, z+1/2'
'y, -x, z+1/4'

loop_
_atom_site_label
_atom_site_type_symbol
_atom_site_fract_x
_atom_site_fract_y
_atom_site_fract_z
_atom_site_U_iso_or_equiv
_atom_site_adp_type
_atom_site_occupancy
_atom_site_site_symmetry_order
_atom_site_calc_flag
_atom_site_refinement_flags_posn
Mn1 Mn 0.49134(4) 0.96742(4) 0.61784(2) 0.02782(13) Uani 1 1 d .
C1 C 0.5897(2) 1.1379(2) 0.61121(8) 0.0239(5) Uani 1 1 d .
C2 C 0.6359(2) 1.2021(2) 0.57446(8) 0.0245(5) Uani 1 1 d .
C3 C 0.7055(3) 1.3144(2) 0.57875(9) 0.0275(5) Uani 1 1 d .
H3 H 0.735424 1.357223 0.553537 0.033 Uiso 1 1 calc R
C4 C 0.7313(2) 1.3638(2) 0.61984(9) 0.0279(5) Uani 1 1 d .
H4 H 0.780254 1.439224 0.622607 0.033 Uiso 1 1 calc R
C5 C 0.6858(2) 1.3031(2) 0.65671(8) 0.0258(5) Uani 1 1 d .
H5 H 0.702251 1.337249 0.684761 0.031 Uiso 1 1 calc R
C6 C 0.6156(2) 1.1915(2) 0.65226(8) 0.0226(5) Uani 1 1 d .
C7 C 0.6110(3) 1.1495(3) 0.52982(8) 0.0273(5) Uani 1 1 d .
C8 C 0.5088(3) 1.1958(3) 0.50532(9) 0.0331(6) Uani 1 1 d .
C9 C 0.4878(3) 1.1468(3) 0.46367(10) 0.0413(7) Uani 1 1 d .
H9 H 0.419758 1.178805 0.446574 0.050 Uiso 1 1 calc R
C10 C 0.5651(3) 1.0520(3) 0.44709(9) 0.0437(8) Uani 1 1 d .
H10 H 0.549497 1.018783 0.418855 0.052 Uiso 1 1 calc R
C11 C 0.6646(3) 1.0060(3) 0.47158(10) 0.0388(7) Uani 1 1 d .
H11 H 0.716463 0.940125 0.460124 0.047 Uiso 1 1 calc R
C12 C 0.6906(3) 1.0545(3) 0.51304(9) 0.0313(6) Uani 1 1 d .
C13 C 0.4226(3) 1.2970(3) 0.52334(10) 0.0413(7) Uani 1 1 d .
H13A H 0.390510 1.270257 0.551840 0.062 Uiso 1 1 calc GR
H13B H 0.350961 1.310077 0.503451 0.062 Uiso 1 1 calc GR
H13C H 0.470035 1.376605 0.526470 0.062 Uiso 1 1 calc GR
C14 C 0.8035(3) 1.0075(3) 0.53828(11) 0.0394(7) Uani 1 1 d .
H14A H 0.859281 1.079210 0.545299 0.059 Uiso 1 1 calc GR
H14B H 0.850395 0.945433 0.520730 0.059 Uiso 1 1 calc GR
H14C H 0.774589 0.967150 0.565248 0.059 Uiso 1 1 calc GR
C15 C 0.5647(2) 1.1204(2) 0.69076(8) 0.0245(5) Uani 1 1 d .
C16 C 0.6383(3) 1.0238(3) 0.71001(9) 0.0303(5) Uani 1 1 d .
C17 C 0.5858(4) 0.9525(3) 0.74386(10) 0.0405(7) Uani 1 1 d .
H17 H 0.634902 0.887520 0.757177 0.049 Uiso 1 1 calc R
C18 C 0.4638(4) 0.9752(3) 0.75822(11) 0.0445(8) Uani 1 1 d .
H18 H 0.429222 0.925509 0.781151 0.053 Uiso 1 1 calc R
C19 C 0.3917(3) 1.0699(3) 0.73937(10) 0.0397(7) Uani 1 1 d .
H19 H 0.307673 1.084651 0.749504 0.048 Uiso 1 1 calc R
C20 C 0.4402(3) 1.1443(3) 0.70561(9) 0.0303(5) Uani 1 1 d .
C21 C 0.7721(3) 0.9986(3) 0.69470(12) 0.0408(7) Uani 1 1 d .
H21A H 0.769935 0.962959 0.665256 0.061 Uiso 1 1 calc GR
H21B H 0.813236 0.938087 0.714433 0.061 Uiso 1 1 calc GR
H21C H 0.820203 1.078360 0.694470 0.061 Uiso 1 1 calc GR
C22 C 0.3623(3) 1.2500(3) 0.68622(12) 0.0408(7) Uani 1 1 d .
H22A H 0.406070 1.331166 0.690594 0.061 Uiso 1 1 calc GR
H22B H 0.278955 1.252801 0.700431 0.061 Uiso 1 1 calc GR
H22C H 0.351008 1.234814 0.654998 0.061 Uiso 1 1 calc GR
C23 C 0.4044(2) 0.7902(2) 0.61326(8) 0.0229(5) Uani 1 1 d .
C24 C 0.2723(2) 0.7888(2) 0.60561(7) 0.0232(5) Uani 1 1 d .
C25 C 0.2074(2) 0.6750(3) 0.59864(8) 0.0283(5) Uani 1 1 d .
H25 H 0.118757 0.675927 0.592891 0.034 Uiso 1 1 calc R
C26 C 0.2727(3) 0.5600(3) 0.60009(9) 0.0311(5) Uani 1 1 d .
H26 H 0.228232 0.482497 0.595647 0.037 Uiso 1 1 calc R
C27 C 0.4027(3) 0.5582(2) 0.60803(9) 0.0293(5) Uani 1 1 d .
H27 H 0.447093 0.479732 0.609193 0.035 Uiso 1 1 calc R
C28 C 0.4676(2) 0.6723(2) 0.61427(8) 0.0240(5) Uani 1 1 d .
C29 C 0.2057(2) 0.9151(3) 0.60451(8) 0.0253(5) Uani 1 1 d .
C30 C 0.2066(3) 0.9871(3) 0.56613(9) 0.0299(5) Uani 1 1 d .
C31 C 0.1480(3) 1.1066(3) 0.56586(11) 0.0401(7) Uani 1 1 d .
H31 H 0.148324 1.155954 0.539976 0.048 Uiso 1 1 calc R
C32 C 0.0901(3) 1.1533(3) 0.60259(13) 0.0461(8) Uani 1 1 d .
H32 H 0.049983 1.234158 0.601923 0.055 Uiso 1 1 calc R
C33 C 0.0902(3) 1.0828(3) 0.64046(12) 0.0429(7) Uani 1 1 d .
H33 H 0.050421 1.116189 0.665733 0.051 Uiso 1 1 calc R
C34 C 0.1477(3) 0.9637(3) 0.64230(9) 0.0322(6) Uani 1 1 d .
C35 C 0.2694(3) 0.9377(3) 0.52543(9) 0.0368(6) Uani 1 1 d .
H35A H 0.240940 0.987838 0.500372 0.055 Uiso 1 1 calc GR
H35B H 0.246118 0.848455 0.521114 0.055 Uiso 1 1 calc GR
H35C H 0.361831 0.944852 0.528318 0.055 Uiso 1 1 calc GR
C36 C 0.1484(4) 0.8893(3) 0.68412(10) 0.0435(8) Uani 1 1 d .
H36A H 0.112131 0.941326 0.707466 0.065 Uiso 1 1 calc GR
H36B H 0.236007 0.866317 0.691579 0.065 Uiso 1 1 calc GR
H36C H 0.097687 0.811973 0.680542 0.065 Uiso 1 1 calc GR
C37 C 0.6080(2) 0.6725(2) 0.62236(8) 0.0239(5) Uani 1 1 d .
C38 C 0.6927(3) 0.6886(2) 0.58744(9) 0.0276(5) Uani 1 1 d .
C39 C 0.8233(3) 0.6936(3) 0.59596(10) 0.0314(6) Uani 1 1 d .
H39 H 0.881440 0.706387 0.572737 0.038 Uiso 1 1 calc R
C40 C 0.8681(3) 0.6800(3) 0.63813(10) 0.0325(6) Uani 1 1 d .
H40 H 0.956822 0.684670 0.643686 0.039 Uiso 1 1 calc R
C41 C 0.7849(3) 0.6597(3) 0.67198(9) 0.0316(6) Uani 1 1 d .
H41 H 0.817074 0.647804 0.700563 0.038 Uiso 1 1 calc R
C42 C 0.6540(3) 0.6563(2) 0.66493(9) 0.0269(5) Uani 1 1 d .
C43 C 0.6456(3) 0.6960(3) 0.54117(10) 0.0374(7) Uani 1 1 d .
H43A H 0.594653 0.773174 0.537435 0.056 Uiso 1 1 calc GR
H43B H 0.593303 0.621316 0.534734 0.056 Uiso 1 1 calc GR
H43C H 0.718362 0.698386 0.521275 0.056 Uiso 1 1 calc GR
C44 C 0.5641(3) 0.6318(3) 0.70205(9) 0.0348(6) Uani 1 1 d .
H44A H 0.500208 0.699507 0.703151 0.052 Uiso 1 1 calc GR
H44B H 0.611694 0.630260 0.729450 0.052 Uiso 1 1 calc GR
H44C H 0.521836 0.549817 0.697738 0.052 Uiso 1 1 calc GR

loop_
_atom_site_aniso_label
_atom_site_aniso_U_11
_atom_site_aniso_U_22
_atom_site_aniso_U_33
_atom_site_aniso_U_23
_atom_site_aniso_U_13
_atom_site_aniso_U_12
Mn1 0.0322(2) 0.0231(2) 0.0282(2) -0.00059(17) 0.00022(15) -0.00855(18)
C1 0.0267(11) 0.0213(10) 0.0237(11) -0.0008(9) -0.0016(9) -0.0026(9)
C2 0.0273(12) 0.0240(11) 0.0221(11) 0.0004(9) -0.0017(9) -0.0017(9)
C3 0.0331(13) 0.0230(11) 0.0262(12) 0.0036(9) 0.0011(10) -0.0043(10)
C4 0.0298(12) 0.0218(11) 0.0320(13) -0.0011(11) -0.0027(10) -0.0052(9)
C5 0.0279(12) 0.0242(12) 0.0252(12) -0.0034(9) -0.0047(9) 0.0004(9)
C6 0.0235(11) 0.0214(11) 0.0229(11) 0.0002(9) -0.0023(9) 0.0012(8)
C7 0.0338(14) 0.0270(12) 0.0210(11) 0.0020(9) 0.0010(9) -0.0090(10)
C8 0.0370(14) 0.0367(14) 0.0257(12) 0.0055(11) -0.0021(11) -0.0107(11)
C9 0.0413(16) 0.0576(19) 0.0249(13) 0.0059(13) -0.0051(12) -0.0195(14)
C10 0.0536(18) 0.0547(19) 0.0229(13) -0.0058(12) 0.0019(12) -0.0280(16)
C11 0.0506(18) 0.0363(15) 0.0293(14) -0.0079(11) 0.0129(12) -0.0170(13)
C12 0.0382(14) 0.0281(13) 0.0274(13) -0.0002(10) 0.0046(10) -0.0104(10)
C13 0.0392(16) 0.0492(18) 0.0355(15) 0.0090(13) -0.0075(12) 0.0024(14)
C14 0.0422(16) 0.0370(15) 0.0391(15) -0.0047(12) 0.0032(13) 0.0028(13)
C15 0.0308(12) 0.0223(11) 0.0205(11) -0.0025(9) -0.0023(9) -0.0031(9)
C16 0.0390(14) 0.0265(12) 0.0254(12) 0.0009(10) -0.0048(11) -0.0010(10)
C17 0.061(2) 0.0327(14) 0.0283(14) 0.0075(11) -0.0059(13) -0.0039(14)
C18 0.067(2) 0.0413(16) 0.0257(14) 0.0042(12) 0.0082(14) -0.0141(14)
C19 0.0457(17) 0.0412(16) 0.0323(14) -0.0068(12) 0.0135(12) -0.0101(13)
C20 0.0341(14) 0.0279(12) 0.0288(12) -0.0043(10) 0.0044(10) -0.0016(10)
C21 0.0390(16) 0.0358(15) 0.0476(17) 0.0069(13) -0.0061(13) 0.0087(12)
C22 0.0304(14) 0.0374(16) 0.0547(19) 0.0001(14) 0.0072(13) 0.0058(12)
C23 0.0231(11) 0.0249(11) 0.0208(10) -0.0003(9) 0.0002(9) -0.0047(9)
C24 0.0232(11) 0.0288(12) 0.0175(10) -0.0006(8) 0.0017(8) -0.0049(9)
C25 0.0224(12) 0.0367(14) 0.0257(12) -0.0033(10) 0.0000(9) -0.0068(10)
C26 0.0311(13) 0.0290(13) 0.0331(13) -0.0016(10) -0.0016(10) -0.0108(10)
C27 0.0316(13) 0.0245(12) 0.0318(13) -0.0007(10) -0.0010(10) -0.0041(10)
C28 0.0246(11) 0.0252(11) 0.0222(11) 0.0009(9) 0.0001(9) -0.0039(9)
C29 0.0195(11) 0.0309(12) 0.0256(12) -0.0038(9) -0.0003(9) -0.0039(9)
C30 0.0280(12) 0.0343(14) 0.0273(13) -0.0009(10) -0.0039(10) 0.0003(10)
C31 0.0405(16) 0.0362(15) 0.0436(17) 0.0028(12) -0.0094(13) 0.0050(12)
C32 0.0397(16) 0.0343(15) 0.064(2) -0.0082(14) -0.0037(15) 0.0092(13)
C33 0.0354(15) 0.0433(17) 0.0500(18) -0.0162(14) 0.0119(13) 0.0015(13)
C34 0.0286(13) 0.0373(14) 0.0307(13) -0.0083(11) 0.0063(11) -0.0067(10)
C35 0.0449(16) 0.0429(16) 0.0228(12) 0.0037(11) -0.0004(11) -0.0004(13)
C36 0.0544(19) 0.0485(18) 0.0277(14) -0.0094(13) 0.0146(13) -0.0144(15)
C37 0.0250(12) 0.0200(10) 0.0266(12) 0.0000(9) -0.0014(9) -0.0023(8)
C38 0.0280(13) 0.0271(12) 0.0276(12) 0.0043(9) -0.0003(10) -0.0020(9)
C39 0.0263(13) 0.0311(13) 0.0369(14) 0.0026(11) 0.0031(11) -0.0022(10)
C40 0.0238(12) 0.0313(13) 0.0424(15) -0.0041(11) -0.0056(11) -0.0019(10)
C41 0.0330(14) 0.0322(13) 0.0297(12) -0.0051(10) -0.0089(10) 0.0008(10)
C42 0.0299(13) 0.0244(12) 0.0264(12) -0.0031(9) -0.0026(10) -0.0012(9)
C43 0.0333(15) 0.0504(18) 0.0286(14) 0.0082(12) 0.0008(11) -0.0007(12)
C44 0.0378(15) 0.0421(15) 0.0246(12) -0.0018(11) 0.0006(11) -0.0032(12)

loop_
_atom_type_symbol
_atom_type_description
_atom_type_scat_dispersion_real
_atom_type_scat_dispersion_imag
_atom_type_scat_source
C C 0.0181 0.0091 'International Tables Vol C Tables 4.2.6.8 and 6.1.1.4'
H H 0.0000 0.0000 'International Tables Vol C Tables 4.2.6.8 and 6.1.1.4'
Mn Mn -0.5299 2.8052 'International Tables Vol C Tables 4.2.6.8 and 6.1.1.4'

loop_
_exptl_crystal_face_index_h
_exptl_crystal_face_index_k
_exptl_crystal_face_index_l
_exptl_crystal_face_perp_dist
5 -5 -2 0.1301
-4 5 -5 0.0968
1 -4 16 0.1264
-3 0 18 0.1086
1 1 -19 0.0987
-2 -7 -2 0.1059
1 7 1 0.0676
6 1 7 0.1124
4 -5 4 0.1295
-6 2 -6 0.1041

loop_
_geom_angle_atom_site_label_1
_geom_angle_atom_site_label_2
_geom_angle_atom_site_label_3
_geom_angle
C23 Mn1 C1 169.75(10)
C2 C1 Mn1 131.77(18)
C2 C1 C6 117.5(2)
C6 C1 Mn1 110.70(17)
C1 C2 C7 119.8(2)
C3 C2 C1 120.9(2)
C3 C2 C7 119.3(2)
C4 C3 C2 120.2(2)
C5 C4 C3 120.1(2)
C4 C5 C6 119.4(2)
C1 C6 C15 116.0(2)
C5 C6 C1 121.8(2)
C5 C6 C15 122.2(2)
C8 C7 C2 119.8(3)
C8 C7 C12 120.6(3)
C12 C7 C2 119.6(2)
C7 C8 C13 120.8(3)
C9 C8 C7 119.0(3)
C9 C8 C13 120.2(3)
C10 C9 C8 120.7(3)
C11 C10 C9 119.9(3)
C10 C11 C12 121.2(3)
C7 C12 C14 121.1(3)
C11 C12 C7 118.6(3)
C11 C12 C14 120.3(3)
C16 C15 C6 119.7(2)
C16 C15 C20 120.3(2)
C20 C15 C6 119.9(2)
C15 C16 C21 120.6(2)
C17 C16 C15 118.9(3)
C17 C16 C21 120.5(3)
C18 C17 C16 120.9(3)
C17 C18 C19 120.2(3)
C18 C19 C20 121.1(3)
C15 C20 C22 120.7(3)
C19 C20 C15 118.7(3)
C19 C20 C22 120.6(3)
C24 C23 Mn1 117.00(18)
C28 C23 Mn1 125.47(17)
C28 C23 C24 117.4(2)
C23 C24 C29 117.0(2)
C25 C24 C23 121.1(2)
C25 C24 C29 121.8(2)
C26 C25 C24 120.0(2)
C27 C26 C25 120.2(2)
C26 C27 C28 119.7(2)
C23 C28 C37 118.0(2)
C27 C28 C23 121.6(2)
C27 C28 C37 120.4(2)
C30 C29 C24 119.6(2)
C30 C29 C34 120.1(3)
C34 C29 C24 120.3(2)
C29 C30 C35 121.0(3)
C31 C30 C29 119.1(3)
C31 C30 C35 119.8(3)
C32 C31 C30 120.8(3)
C31 C32 C33 120.0(3)
C32 C33 C34 121.2(3)
C29 C34 C36 120.9(3)
C33 C34 C29 118.8(3)
C33 C34 C36 120.3(3)
C38 C37 C28 119.9(2)
C42 C37 C28 119.6(2)
C42 C37 C38 120.5(2)
C37 C38 C43 121.2(2)
C39 C38 C37 119.0(2)
C39 C38 C43 119.8(3)
C40 C39 C38 120.4(3)
C41 C40 C39 120.4(3)
C40 C41 C42 121.0(3)
C37 C42 C44 120.7(2)
C41 C42 C37 118.8(2)
C41 C42 C44 120.5(2)

loop_
_geom_bond_atom_site_label_1
_geom_bond_atom_site_label_2
_geom_bond_distance
Mn1 C1 2.082(2)
Mn1 C23 2.082(2)
C1 C2 1.403(3)
C1 C6 1.408(3)
C2 C3 1.396(4)
C2 C7 1.503(3)
C3 C4 1.392(4)
C4 C5 1.387(4)
C5 C6 1.394(4)
C6 C15 1.499(3)
C7 C8 1.401(4)
C7 C12 1.402(4)
C8 C9 1.398(4)
C8 C13 1.505(5)
C9 C10 1.384(5)
C10 C11 1.378(5)
C11 C12 1.400(4)
C12 C14 1.503(4)
C15 C16 1.408(4)
C15 C20 1.410(4)
C16 C17 1.397(4)
C16 C21 1.508(4)
C17 C18 1.379(5)
C18 C19 1.380(5)
C19 C20 1.397(4)
C20 C22 1.505(4)
C23 C24 1.410(3)
C23 C28 1.408(3)
C24 C25 1.395(4)
C24 C29 1.503(4)
C25 C26 1.392(4)
C26 C27 1.390(4)
C27 C28 1.395(3)
C28 C37 1.498(3)
C29 C30 1.402(4)
C29 C34 1.408(4)
C30 C31 1.401(4)
C30 C35 1.507(4)
C31 C32 1.374(5)
C32 C33 1.380(5)
C33 C34 1.393(5)
C34 C36 1.505(4)
C37 C38 1.406(4)
C37 C42 1.406(4)
C38 C39 1.400(4)
C38 C43 1.508(4)
C39 C40 1.387(4)
C40 C41 1.377(4)
C41 C42 1.395(4)
C42 C44 1.504(4)

loop_
_exptl_oxdiff_crystal_face_indexfrac_h
_exptl_oxdiff_crystal_face_indexfrac_k
_exptl_oxdiff_crystal_face_indexfrac_l
_exptl_oxdiff_crystal_face_x
_exptl_oxdiff_crystal_face_y
_exptl_oxdiff_crystal_face_z
5.0011 -4.9933 -2.0127 -0.0943 -0.3161 -0.9857
-4.0036 4.9954 -4.9864 -0.0060 -0.0500 0.9687
1.0073 -4.0000 15.9881 0.2315 0.6789 -0.7019
-2.9934 -0.0055 17.9981 0.3062 0.9513 0.0825
0.9932 1.0043 -18.9937 -0.1722 -0.9333 0.2198
-1.9942 -6.9930 -2.0053 0.8806 -0.1933 -0.5747
0.9944 6.9930 1.0070 -0.7661 0.1677 0.6756
5.9986 0.9987 6.9904 -0.7815 0.2230 -0.5049
4.0033 -4.9951 3.9867 0.0078 0.0010 -0.9582
-6.0006 1.9981 -5.9869 0.5004 -0.1131 0.8272
